data_1556118
loop_
_publ_author_name
'Boeckman, Jr, Robert K'
'Miller, Yan'
'Ryder, Todd R.'

_publ_section_title
;
 Diels-Alder reactions of cyclic isoimidium salts.
;
_journal_issue 20
_journal_name_full 'Organic letters'
_journal_page_first 4524
_journal_page_last 4527
_journal_paper_doi 10.1021/ol101831b
_journal_volume 12
_journal_year 2010
_chemical_absolute_configuration syn
_chemical_formula_moiety 'C27 H31 N O4'
_chemical_formula_sum 'C27 H31 N O4'
_chemical_formula_weight 433.53
_chemical_name_common boeyz04
_space_group_IT_number 5
_space_group_name_Hall 'C 2y'
_space_group_name_H-M_alt 'C 1 2 1'
_symmetry_cell_setting monoclinic
_symmetry_space_group_name_H-M 'C 1 2 1'
_atom_sites_solution_hydrogens geom
_atom_sites_solution_primary direct
_atom_sites_solution_secondary difmap
_audit_creation_method SHELXL-97
_cell_angle_alpha 90.00
_cell_angle_beta 103.583(6)
_cell_angle_gamma 90.00
_cell_formula_units_Z 8
_cell_length_a 15.411(6)
_cell_length_b 10.323(4)
_cell_length_c 30.625(13)
_cell_measurement_reflns_used 3828
_cell_measurement_temperature 100.0(1)
_cell_measurement_theta_max 30.26
_cell_measurement_theta_min 2.40
_cell_volume 4736(3)
_computing_cell_refinement 'SAINT (Bruker, 2007)'
_computing_data_collection 'APEX2 (Bruker, 2007)'
_computing_data_reduction 'SAINT (Bruker, 2007)'
_computing_molecular_graphics 'SHELXTL (Sheldrick, 2008)'
_computing_publication_material 'SHELXTL (Sheldrick, 2008)'
_computing_structure_refinement 'SHELXL-97 (Sheldrick, 2008)'
_computing_structure_solution 'SIR97 (Altomare et al., 1999)'
_diffrn_ambient_temperature 100.0(1)
_diffrn_measured_fraction_theta_full 0.999
_diffrn_measured_fraction_theta_max 0.999
_diffrn_measurement_device_type 'Bruker SMART APEX II CCD Platform'
_diffrn_measurement_method 'area detector, \w scans per \f'
_diffrn_radiation_monochromator graphite
_diffrn_radiation_source 'fine-focus sealed tube'
_diffrn_radiation_type MoK\a
_diffrn_radiation_wavelength 0.71073
_diffrn_reflns_av_R_equivalents 0.0696
_diffrn_reflns_av_sigmaI/netI 0.0604
_diffrn_reflns_limit_h_max 20
_diffrn_reflns_limit_h_min -19
_diffrn_reflns_limit_k_max 13
_diffrn_reflns_limit_k_min -13
_diffrn_reflns_limit_l_max 39
_diffrn_reflns_limit_l_min -38
_diffrn_reflns_number 23415
_diffrn_reflns_theta_full 27.48
_diffrn_reflns_theta_max 27.48
_diffrn_reflns_theta_min 2.05
_exptl_absorpt_coefficient_mu 0.081
_exptl_absorpt_correction_T_max 0.9968
_exptl_absorpt_correction_T_min 0.9606
_exptl_absorpt_correction_type multi-scan
_exptl_absorpt_process_details 'SADABS (Sheldrick, 2007)'
_exptl_crystal_colour colorless
_exptl_crystal_density_diffrn 1.216
_exptl_crystal_density_method 'not measured'
_exptl_crystal_description needle
_exptl_crystal_F_000 1856
_exptl_crystal_size_max 0.50
_exptl_crystal_size_mid 0.16
_exptl_crystal_size_min 0.04
_refine_diff_density_max 0.240
_refine_diff_density_min -0.289
_refine_diff_density_rms 0.053
_refine_ls_extinction_method none
_refine_ls_goodness_of_fit_ref 1.058
_refine_ls_hydrogen_treatment mixed
_refine_ls_matrix_type full
_refine_ls_number_parameters 600
_refine_ls_number_reflns 5718
_refine_ls_number_restraints 1
_refine_ls_restrained_S_all 1.058
_refine_ls_R_factor_all 0.0766
_refine_ls_R_factor_gt 0.0560
_refine_ls_shift/su_max 0.000
_refine_ls_shift/su_mean 0.000
_refine_ls_structure_factor_coef Fsqd
_refine_ls_weighting_details 'calc w=1/[\s^2^(Fo^2^)+(0.0435P)^2^+6.6354P] where P=(Fo^2^+2Fc^2^)/3'
_refine_ls_weighting_scheme calc
_refine_ls_wR_factor_gt 0.1172
_refine_ls_wR_factor_ref 0.1271
_reflns_number_gt 4572
_reflns_number_total 5718
_reflns_threshold_expression >2sigma(I)
_cod_data_source_file ol101831b_si_003.cif
_cod_data_source_block boeyz04
_cod_database_code 1556118

loop_
_symmetry_equiv_pos_as_xyz
'x, y, z'
'-x, y, -z'
'x+1/2, y+1/2, z'
'-x+1/2, y+1/2, -z'

loop_
_atom_site_label
_atom_site_type_symbol
_atom_site_fract_x
_atom_site_fract_y
_atom_site_fract_z
_atom_site_U_iso_or_equiv
_atom_site_adp_type
_atom_site_occupancy
_atom_site_symmetry_multiplicity
_atom_site_calc_flag
_atom_site_refinement_flags
O1 O 0.7097(2) 0.4289(3) 0.40234(10) 0.0317(8) Uani 1 1 d .
O2 O 0.8504(2) 0.5887(3) 0.49251(10) 0.0251(7) Uani 1 1 d .
O3 O 0.9359(2) 0.5111(3) 0.55734(10) 0.0284(7) Uani 1 1 d .
O4 O 0.7625(2) 0.5695(3) 0.58275(10) 0.0276(7) Uani 1 1 d .
N1 N 0.7976(2) 0.3880(3) 0.62397(11) 0.0196(8) Uani 1 1 d .
C1 C 0.7455(3) 0.3768(4) 0.54011(14) 0.0207(9) Uani 1 1 d .
H1 H 0.730(3) 0.291(5) 0.5434(15) 0.025 Uiso 1 1 d .
C2 C 0.6648(3) 0.4389(4) 0.51038(14) 0.0216(9) Uani 1 1 d .
H2 H 0.6205 0.4717 0.5244 0.026 Uiso 1 1 calc R
C3 C 0.6503(3) 0.4520(4) 0.46612(14) 0.0211(9) Uani 1 1 d .
C4 C 0.7193(3) 0.4071(4) 0.44235(14) 0.0218(9) Uani 1 1 d .
C5 C 0.7948(3) 0.3261(4) 0.46856(14) 0.0220(9) Uani 1 1 d .
H5 H 0.7700 0.2371 0.4699 0.026 Uiso 1 1 calc R
C6 C 0.8258(3) 0.3721(4) 0.51757(14) 0.0195(9) Uani 1 1 d .
H6 H 0.8703 0.3084 0.5343 0.023 Uiso 1 1 calc R
C7 C 0.5667(3) 0.5101(5) 0.43792(16) 0.0299(10) Uani 1 1 d .
H7A H 0.5293 0.5420 0.4574 0.045 Uiso 1 1 calc R
H7B H 0.5340 0.4441 0.4175 0.045 Uiso 1 1 calc R
H7C H 0.5822 0.5821 0.4204 0.045 Uiso 1 1 calc R
C8 C 0.8715(3) 0.3120(5) 0.44526(16) 0.0293(10) Uani 1 1 d .
H8A H 0.8489 0.2757 0.4152 0.044 Uiso 1 1 calc R
H8B H 0.9169 0.2541 0.4628 0.044 Uiso 1 1 calc R
H8C H 0.8980 0.3973 0.4428 0.044 Uiso 1 1 calc R
C9 C 0.8700(3) 0.5027(4) 0.52010(14) 0.0201(8) Uani 1 1 d .
C10 C 0.9776(3) 0.6369(5) 0.56690(18) 0.0359(12) Uani 1 1 d .
H10A H 1.0151 0.6375 0.5976 0.054 Uiso 1 1 calc R
H10B H 0.9313 0.7036 0.5641 0.054 Uiso 1 1 calc R
H10C H 1.0145 0.6548 0.5456 0.054 Uiso 1 1 calc R
C11 C 0.7696(3) 0.4501(4) 0.58468(14) 0.0223(9) Uani 1 1 d .
C12 C 0.8091(3) 0.4598(4) 0.66734(13) 0.0211(9) Uani 1 1 d .
H12 H 0.8208 0.3913 0.6911 0.025 Uiso 1 1 calc R
C13 C 0.7226(3) 0.5243(5) 0.67160(15) 0.0292(10) Uani 1 1 d .
H13A H 0.6750 0.4593 0.6674 0.044 Uiso 1 1 calc R
H13B H 0.7062 0.5918 0.6487 0.044 Uiso 1 1 calc R
H13C H 0.7310 0.5631 0.7015 0.044 Uiso 1 1 calc R
C14 C 0.8893(3) 0.5500(4) 0.67941(14) 0.0233(9) Uani 1 1 d .
C15 C 0.9647(3) 0.5102(5) 0.71070(17) 0.0329(11) Uani 1 1 d .
H15 H 0.9673 0.4248 0.7225 0.039 Uiso 1 1 calc R
C16 C 1.0371(3) 0.5935(6) 0.7251(2) 0.0439(14) Uani 1 1 d .
H16 H 1.0886 0.5644 0.7464 0.053 Uiso 1 1 calc R
C17 C 1.0341(4) 0.7180(6) 0.70850(19) 0.0458(15) Uani 1 1 d .
H17 H 1.0832 0.7750 0.7182 0.055 Uiso 1 1 calc R
C18 C 0.9586(4) 0.7588(5) 0.67760(18) 0.0431(14) Uani 1 1 d .
H18 H 0.9560 0.8446 0.6661 0.052 Uiso 1 1 calc R
C19 C 0.8872(4) 0.6772(5) 0.66331(15) 0.0314(11) Uani 1 1 d .
H19 H 0.8357 0.7074 0.6422 0.038 Uiso 1 1 calc R
C20 C 0.8005(3) 0.2439(4) 0.62765(14) 0.0198(9) Uani 1 1 d .
H20 H 0.804(3) 0.210(5) 0.5956(16) 0.024 Uiso 1 1 d .
C21 C 0.7165(3) 0.1937(5) 0.63953(17) 0.0305(11) Uani 1 1 d .
H21A H 0.7158 0.0989 0.6383 0.046 Uiso 1 1 calc R
H21B H 0.6640 0.2278 0.6181 0.046 Uiso 1 1 calc R
H21C H 0.7153 0.2221 0.6699 0.046 Uiso 1 1 calc R
C22 C 0.8873(3) 0.2037(4) 0.65890(14) 0.0182(8) Uani 1 1 d .
C23 C 0.8904(3) 0.1185(4) 0.69419(15) 0.0261(10) Uani 1 1 d .
H23 H 0.8366 0.0848 0.6997 0.031 Uiso 1 1 calc R
C24 C 0.9721(3) 0.0822(5) 0.72163(15) 0.0302(11) Uani 1 1 d .
H24 H 0.9736 0.0242 0.7459 0.036 Uiso 1 1 calc R
C25 C 1.0501(3) 0.1290(5) 0.71401(15) 0.0307(11) Uani 1 1 d .
H25 H 1.1056 0.1037 0.7329 0.037 Uiso 1 1 calc R
C26 C 1.0481(3) 0.2142(5) 0.67841(16) 0.0280(10) Uani 1 1 d .
H26 H 1.1022 0.2467 0.6729 0.034 Uiso 1 1 calc R
C27 C 0.9674(3) 0.2509(4) 0.65123(14) 0.0230(9) Uani 1 1 d .
H27 H 0.9662 0.3090 0.6270 0.028 Uiso 1 1 calc R
O5 O 0.8138(2) 0.4892(3) 1.09453(10) 0.0316(8) Uani 1 1 d .
O6 O 0.8568(2) 0.3445(3) 1.00304(10) 0.0251(7) Uani 1 1 d .
O7 O 0.8734(2) 0.4198(3) 0.93647(10) 0.0244(7) Uani 1 1 d .
O8 O 0.6743(2) 0.3656(3) 0.91887(10) 0.0248(7) Uani 1 1 d .
N2 N 0.6714(2) 0.5408(3) 0.87487(11) 0.0205(8) Uani 1 1 d .
C28 C 0.7070(3) 0.5622(4) 0.95912(14) 0.0194(8) Uani 1 1 d .
H28 H 0.685(3) 0.652(5) 0.9542(15) 0.023 Uiso 1 1 d .
C29 C 0.6552(3) 0.5030(4) 0.99050(14) 0.0217(9) Uani 1 1 d .
H29 H 0.5954 0.4775 0.9778 0.026 Uiso 1 1 calc R
C30 C 0.6861(3) 0.4836(4) 1.03411(14) 0.0213(9) Uani 1 1 d .
C31 C 0.7800(3) 0.5196(4) 1.05578(14) 0.0221(9) Uani 1 1 d .
C32 C 0.8287(3) 0.6050(4) 1.02910(13) 0.0196(9) Uani 1 1 d .
H32 H 0.8024 0.6936 1.0291 0.024 Uiso 1 1 calc R
C33 C 0.8088(3) 0.5613(4) 0.97961(13) 0.0182(8) Uani 1 1 d .
H33 H 0.8374 0.6246 0.9626 0.022 Uiso 1 1 calc R
C34 C 0.6318(3) 0.4250(5) 1.06389(15) 0.0275(10) Uani 1 1 d .
H34A H 0.5722 0.4033 1.0459 0.041 Uiso 1 1 calc R
H34B H 0.6265 0.4872 1.0873 0.041 Uiso 1 1 calc R
H34C H 0.6612 0.3462 1.0779 0.041 Uiso 1 1 calc R
C35 C 0.9273(3) 0.6188(5) 1.05008(16) 0.0290(10) Uani 1 1 d .
H35A H 0.9356 0.6523 1.0807 0.044 Uiso 1 1 calc R
H35B H 0.9539 0.6790 1.0322 0.044 Uiso 1 1 calc R
H35C H 0.9562 0.5340 1.0509 0.044 Uiso 1 1 calc R
C36 C 0.8478(3) 0.4292(4) 0.97535(14) 0.0195(8) Uani 1 1 d .
C37 C 0.9018(3) 0.2930(5) 0.92587(18) 0.0340(11) Uani 1 1 d .
H37A H 0.9079 0.2919 0.8947 0.051 Uiso 1 1 calc R
H37B H 0.8573 0.2286 0.9295 0.051 Uiso 1 1 calc R
H37C H 0.9594 0.2723 0.9461 0.051 Uiso 1 1 calc R
C38 C 0.6827(3) 0.4835(4) 0.91531(14) 0.0198(9) Uani 1 1 d .
C39 C 0.6354(3) 0.4623(4) 0.83324(14) 0.0220(9) Uani 1 1 d .
H39 H 0.6275 0.5247 0.8076 0.026 Uiso 1 1 calc R
C40 C 0.5424(3) 0.4134(5) 0.83310(16) 0.0302(10) Uani 1 1 d .
H40A H 0.5035 0.4871 0.8352 0.045 Uiso 1 1 calc R
H40B H 0.5455 0.3558 0.8588 0.045 Uiso 1 1 calc R
H40C H 0.5184 0.3658 0.8052 0.045 Uiso 1 1 calc R
C41 C 0.6981(3) 0.3574(4) 0.82369(14) 0.0252(10) Uani 1 1 d .
C42 C 0.6938(3) 0.2295(4) 0.83750(15) 0.0266(10) Uani 1 1 d .
H42 H 0.6535 0.2068 0.8554 0.032 Uiso 1 1 calc R
C43 C 0.7471(4) 0.1358(5) 0.82549(16) 0.0332(11) Uani 1 1 d .
H43 H 0.7428 0.0490 0.8350 0.040 Uiso 1 1 calc R
C44 C 0.8075(4) 0.1664(5) 0.79958(15) 0.0347(11) Uani 1 1 d .
H44 H 0.8453 0.1020 0.7919 0.042 Uiso 1 1 calc R
C45 C 0.8109(3) 0.2944(5) 0.78514(16) 0.0337(11) Uani 1 1 d .
H45 H 0.8512 0.3174 0.7672 0.040 Uiso 1 1 calc R
C46 C 0.7563(3) 0.3874(4) 0.79678(15) 0.0267(10) Uani 1 1 d .
H46 H 0.7585 0.4736 0.7862 0.032 Uiso 1 1 calc R
C47 C 0.6796(3) 0.6830(4) 0.86822(15) 0.0217(9) Uani 1 1 d .
H47 H 0.709(3) 0.717(5) 0.8982(16) 0.026 Uiso 1 1 d .
C48 C 0.5870(3) 0.7438(5) 0.85401(17) 0.0317(11) Uani 1 1 d .
H48A H 0.5518 0.7198 0.8756 0.048 Uiso 1 1 calc R
H48B H 0.5571 0.7123 0.8241 0.048 Uiso 1 1 calc R
H48C H 0.5927 0.8383 0.8533 0.048 Uiso 1 1 calc R
C49 C 0.7417(3) 0.7072(4) 0.83727(14) 0.0216(9) Uani 1 1 d .
C50 C 0.8278(3) 0.6571(4) 0.84846(15) 0.0257(10) Uani 1 1 d .
H50 H 0.8477 0.6116 0.8759 0.031 Uiso 1 1 calc R
C51 C 0.8850(3) 0.6729(5) 0.81991(16) 0.0338(11) Uani 1 1 d .
H51 H 0.9439 0.6391 0.8281 0.041 Uiso 1 1 calc R
C52 C 0.8562(4) 0.7376(6) 0.77976(17) 0.0399(14) Uani 1 1 d .
H52 H 0.8944 0.7450 0.7596 0.048 Uiso 1 1 calc R
C53 C 0.7731(4) 0.7909(6) 0.76892(17) 0.0403(13) Uani 1 1 d .
H53 H 0.7545 0.8379 0.7417 0.048 Uiso 1 1 calc R
C54 C 0.7148(3) 0.7773(5) 0.79733(15) 0.0294(11) Uani 1 1 d .
H54 H 0.6571 0.8156 0.7895 0.035 Uiso 1 1 calc R

loop_
_atom_site_aniso_label
_atom_site_aniso_U_11
_atom_site_aniso_U_22
_atom_site_aniso_U_33
_atom_site_aniso_U_23
_atom_site_aniso_U_13
_atom_site_aniso_U_12
O1 0.0414(19) 0.0338(19) 0.0191(16) -0.0003(15) 0.0055(14) -0.0057(17)
O2 0.0263(16) 0.0175(16) 0.0323(17) -0.0031(13) 0.0084(14) -0.0016(13)
O3 0.0238(15) 0.0252(17) 0.0321(17) -0.0097(14) -0.0014(13) -0.0019(14)
O4 0.043(2) 0.0132(15) 0.0241(16) -0.0003(13) 0.0026(14) 0.0054(14)
N1 0.0281(19) 0.0126(17) 0.0172(17) -0.0036(14) 0.0038(14) 0.0056(14)
C1 0.024(2) 0.015(2) 0.021(2) 0.0023(17) 0.0010(17) 0.0031(18)
C2 0.0128(18) 0.022(2) 0.029(2) 0.0003(19) 0.0032(16) 0.0001(17)
C3 0.019(2) 0.018(2) 0.026(2) 0.0046(17) 0.0029(17) -0.0026(17)
C4 0.025(2) 0.015(2) 0.023(2) -0.0020(17) 0.0025(17) -0.0060(17)
C5 0.022(2) 0.019(2) 0.024(2) -0.0070(18) 0.0030(18) -0.0027(18)
C6 0.0179(19) 0.015(2) 0.023(2) -0.0004(17) 0.0005(16) 0.0031(17)
C7 0.030(2) 0.027(2) 0.031(2) 0.008(2) 0.004(2) -0.004(2)
C8 0.031(2) 0.027(3) 0.031(2) -0.010(2) 0.009(2) -0.005(2)
C9 0.0147(19) 0.019(2) 0.027(2) -0.0050(19) 0.0053(16) 0.0020(17)
C10 0.036(3) 0.028(3) 0.045(3) -0.019(2) 0.012(2) -0.010(2)
C11 0.025(2) 0.025(2) 0.018(2) -0.0026(18) 0.0067(17) 0.0011(18)
C12 0.028(2) 0.020(2) 0.015(2) -0.0019(16) 0.0035(17) 0.0048(18)
C13 0.031(2) 0.031(3) 0.026(2) -0.004(2) 0.0094(19) 0.009(2)
C14 0.030(2) 0.023(2) 0.018(2) -0.0073(17) 0.0084(18) 0.0000(19)
C15 0.029(2) 0.030(3) 0.037(3) -0.009(2) 0.004(2) 0.001(2)
C16 0.021(2) 0.057(4) 0.052(3) -0.024(3) 0.006(2) -0.002(2)
C17 0.046(3) 0.052(4) 0.047(3) -0.030(3) 0.025(3) -0.023(3)
C18 0.075(4) 0.027(3) 0.032(3) -0.010(2) 0.022(3) -0.019(3)
C19 0.052(3) 0.023(2) 0.019(2) -0.0065(19) 0.007(2) -0.006(2)
C20 0.023(2) 0.013(2) 0.022(2) -0.0014(17) 0.0006(17) 0.0002(17)
C21 0.022(2) 0.020(2) 0.046(3) 0.000(2) 0.003(2) 0.0022(18)
C22 0.020(2) 0.015(2) 0.019(2) -0.0032(16) 0.0027(16) 0.0019(16)
C23 0.030(2) 0.022(2) 0.027(2) 0.0008(19) 0.0092(19) 0.0002(19)
C24 0.038(3) 0.028(3) 0.023(2) 0.0014(19) 0.003(2) 0.011(2)
C25 0.021(2) 0.041(3) 0.025(2) -0.008(2) -0.0031(19) 0.016(2)
C26 0.016(2) 0.032(3) 0.034(2) -0.009(2) 0.0027(18) 0.0032(19)
C27 0.027(2) 0.017(2) 0.024(2) -0.0059(18) 0.0043(18) 0.0055(18)
O5 0.0427(19) 0.0309(19) 0.0199(16) 0.0006(14) 0.0047(14) 0.0065(16)
O6 0.0314(17) 0.0181(15) 0.0249(16) -0.0015(13) 0.0050(13) 0.0023(13)
O7 0.0325(16) 0.0176(15) 0.0263(15) -0.0037(13) 0.0131(13) 0.0025(14)
O8 0.0330(17) 0.0184(16) 0.0220(16) -0.0002(13) 0.0044(13) -0.0013(13)
N2 0.0250(18) 0.0145(18) 0.0209(18) -0.0013(14) 0.0033(15) -0.0051(14)
C28 0.022(2) 0.018(2) 0.019(2) 0.0045(17) 0.0085(17) 0.0023(17)
C29 0.018(2) 0.023(2) 0.025(2) 0.0016(19) 0.0082(17) 0.0011(18)
C30 0.017(2) 0.022(2) 0.028(2) -0.0020(18) 0.0117(17) 0.0046(17)
C31 0.025(2) 0.018(2) 0.024(2) -0.0033(18) 0.0094(18) 0.0040(18)
C32 0.022(2) 0.017(2) 0.020(2) -0.0045(17) 0.0044(17) 0.0024(17)
C33 0.020(2) 0.018(2) 0.0180(19) -0.0012(16) 0.0084(16) -0.0039(17)
C34 0.037(3) 0.023(2) 0.024(2) 0.003(2) 0.0110(19) -0.001(2)
C35 0.026(2) 0.028(2) 0.033(2) -0.009(2) 0.006(2) -0.001(2)
C36 0.0169(19) 0.020(2) 0.022(2) -0.0036(18) 0.0057(16) -0.0031(17)
C37 0.041(3) 0.025(3) 0.043(3) -0.010(2) 0.025(2) 0.002(2)
C38 0.017(2) 0.021(2) 0.022(2) 0.0004(17) 0.0065(16) -0.0030(17)
C39 0.027(2) 0.020(2) 0.017(2) 0.0005(17) 0.0007(17) -0.0046(18)
C40 0.032(2) 0.026(2) 0.029(2) 0.003(2) -0.0003(19) -0.007(2)
C41 0.035(3) 0.023(2) 0.016(2) -0.0023(18) 0.0015(18) -0.009(2)
C42 0.037(3) 0.022(2) 0.021(2) -0.0030(18) 0.0070(19) -0.007(2)
C43 0.052(3) 0.022(2) 0.025(2) 0.0009(19) 0.009(2) -0.003(2)
C44 0.053(3) 0.028(3) 0.023(2) -0.004(2) 0.009(2) 0.004(2)
C45 0.043(3) 0.037(3) 0.025(2) -0.003(2) 0.014(2) -0.006(2)
C46 0.035(3) 0.020(2) 0.023(2) -0.0029(18) 0.0019(19) -0.005(2)
C47 0.024(2) 0.016(2) 0.024(2) -0.0045(18) 0.0048(18) -0.0021(18)
C48 0.036(3) 0.022(2) 0.038(3) 0.000(2) 0.011(2) 0.002(2)
C49 0.028(2) 0.017(2) 0.020(2) -0.0057(17) 0.0044(18) -0.0105(17)
C50 0.029(2) 0.023(2) 0.025(2) -0.0043(18) 0.0073(19) -0.0094(19)
C51 0.026(2) 0.042(3) 0.037(3) -0.016(2) 0.014(2) -0.017(2)
C52 0.046(3) 0.050(3) 0.028(3) -0.017(2) 0.017(2) -0.032(3)
C53 0.053(3) 0.045(3) 0.024(2) -0.004(2) 0.010(2) -0.027(3)
C54 0.042(3) 0.021(2) 0.024(2) -0.0016(19) 0.005(2) -0.013(2)

loop_
_atom_type_symbol
_atom_type_description
_atom_type_scat_dispersion_real
_atom_type_scat_dispersion_imag
_atom_type_scat_source
C C 0.0033 0.0000 'International Tables Vol C Tables 4.2.6.8 and 6.1.1.4'
H H 0.0000 0.0000 'International Tables Vol C Tables 4.2.6.8 and 6.1.1.4'
N N 0.0061 0.0000 'International Tables Vol C Tables 4.2.6.8 and 6.1.1.4'
O O 0.0106 0.0000 'International Tables Vol C Tables 4.2.6.8 and 6.1.1.4'

loop_
_geom_angle_atom_site_label_1
_geom_angle_atom_site_label_2
_geom_angle_atom_site_label_3
_geom_angle
C9 O3 C10 116.2(4)
C11 N1 C20 122.8(4)
C11 N1 C12 120.4(3)
C20 N1 C12 115.6(3)
C2 C1 C11 108.8(4)
C2 C1 C6 112.1(3)
C11 C1 C6 111.1(4)
C2 C1 H1 106(3)
C11 C1 H1 113(3)
C6 C1 H1 106(3)
C3 C2 C1 125.4(4)
C3 C2 H2 117.3
C1 C2 H2 117.3
C2 C3 C4 119.8(4)
C2 C3 C7 123.1(4)
C4 C3 C7 117.2(4)
O1 C4 C3 120.0(4)
O1 C4 C5 122.3(4)
C3 C4 C5 117.5(4)
C4 C5 C8 113.1(4)
C4 C5 C6 111.9(3)
C8 C5 C6 112.9(3)
C4 C5 H5 106.1
C8 C5 H5 106.1
C6 C5 H5 106.1
C9 C6 C5 111.1(4)
C9 C6 C1 110.4(3)
C5 C6 C1 110.3(3)
C9 C6 H6 108.3
C5 C6 H6 108.3
C1 C6 H6 108.3
C3 C7 H7A 109.5
C3 C7 H7B 109.5
H7A C7 H7B 109.5
C3 C7 H7C 109.5
H7A C7 H7C 109.5
H7B C7 H7C 109.5
C5 C8 H8A 109.5
C5 C8 H8B 109.5
H8A C8 H8B 109.5
C5 C8 H8C 109.5
H8A C8 H8C 109.5
H8B C8 H8C 109.5
O2 C9 O3 124.1(4)
O2 C9 C6 125.7(4)
O3 C9 C6 110.2(4)
O3 C10 H10A 109.5
O3 C10 H10B 109.5
H10A C10 H10B 109.5
O3 C10 H10C 109.5
H10A C10 H10C 109.5
H10B C10 H10C 109.5
O4 C11 N1 121.7(4)
O4 C11 C1 116.8(4)
N1 C11 C1 121.6(4)
N1 C12 C13 111.7(3)
N1 C12 C14 116.0(3)
C13 C12 C14 112.9(4)
N1 C12 H12 105.0
C13 C12 H12 105.0
C14 C12 H12 105.0
C12 C13 H13A 109.5
C12 C13 H13B 109.5
H13A C13 H13B 109.5
C12 C13 H13C 109.5
H13A C13 H13C 109.5
H13B C13 H13C 109.5
C15 C14 C19 118.0(4)
C15 C14 C12 119.2(4)
C19 C14 C12 122.5(4)
C14 C15 C16 121.0(5)
C14 C15 H15 119.5
C16 C15 H15 119.5
C17 C16 C15 120.2(5)
C17 C16 H16 119.9
C15 C16 H16 119.9
C16 C17 C18 119.1(5)
C16 C17 H17 120.4
C18 C17 H17 120.4
C19 C18 C17 120.9(5)
C19 C18 H18 119.6
C17 C18 H18 119.6
C18 C19 C14 120.8(5)
C18 C19 H19 119.6
C14 C19 H19 119.6
N1 C20 C22 109.2(3)
N1 C20 C21 110.3(3)
C22 C20 C21 115.7(4)
N1 C20 H20 106(3)
C22 C20 H20 105(2)
C21 C20 H20 110(3)
C20 C21 H21A 109.5
C20 C21 H21B 109.5
H21A C21 H21B 109.5
C20 C21 H21C 109.5
H21A C21 H21C 109.5
H21B C21 H21C 109.5
C23 C22 C27 118.8(4)
C23 C22 C20 122.2(4)
C27 C22 C20 119.0(4)
C22 C23 C24 120.2(4)
C22 C23 H23 119.9
C24 C23 H23 119.9
C25 C24 C23 120.6(4)
C25 C24 H24 119.7
C23 C24 H24 119.7
C24 C25 C26 119.9(4)
C24 C25 H25 120.1
C26 C25 H25 120.1
C27 C26 C25 119.8(4)
C27 C26 H26 120.1
C25 C26 H26 120.1
C26 C27 C22 120.7(4)
C26 C27 H27 119.7
C22 C27 H27 119.7
C36 O7 C37 115.6(4)
C38 N2 C47 124.2(4)
C38 N2 C39 119.1(3)
C47 N2 C39 116.2(3)
C29 C28 C38 106.5(3)
C29 C28 C33 112.0(3)
C38 C28 C33 111.5(3)
C29 C28 H28 105(3)
C38 C28 H28 111(3)
C33 C28 H28 110(3)
C30 C29 C28 125.7(4)
C30 C29 H29 117.1
C28 C29 H29 117.1
C29 C30 C31 119.5(4)
C29 C30 C34 123.6(4)
C31 C30 C34 116.8(4)
O5 C31 C30 121.1(4)
O5 C31 C32 121.5(4)
C30 C31 C32 117.2(4)
C35 C32 C31 113.6(4)
C35 C32 C33 113.2(3)
C31 C32 C33 110.6(3)
C35 C32 H32 106.3
C31 C32 H32 106.3
C33 C32 H32 106.3
C36 C33 C32 111.0(3)
C36 C33 C28 110.9(3)
C32 C33 C28 110.2(3)
C36 C33 H33 108.2
C32 C33 H33 108.2
C28 C33 H33 108.2
C30 C34 H34A 109.5
C30 C34 H34B 109.5
H34A C34 H34B 109.5
C30 C34 H34C 109.5
H34A C34 H34C 109.5
H34B C34 H34C 109.5
C32 C35 H35A 109.5
C32 C35 H35B 109.5
H35A C35 H35B 109.5
C32 C35 H35C 109.5
H35A C35 H35C 109.5
H35B C35 H35C 109.5
O6 C36 O7 124.3(4)
O6 C36 C33 125.4(4)
O7 C36 C33 110.3(4)
O7 C37 H37A 109.5
O7 C37 H37B 109.5
H37A C37 H37B 109.5
O7 C37 H37C 109.5
H37A C37 H37C 109.5
H37B C37 H37C 109.5
O8 C38 N2 121.5(4)
O8 C38 C28 117.0(4)
N2 C38 C28 121.5(4)
N2 C39 C40 110.0(3)
N2 C39 C41 114.9(3)
C40 C39 C41 113.8(4)
N2 C39 H39 105.8
C40 C39 H39 105.8
C41 C39 H39 105.8
C39 C40 H40A 109.5
C39 C40 H40B 109.5
H40A C40 H40B 109.5
C39 C40 H40C 109.5
H40A C40 H40C 109.5
H40B C40 H40C 109.5
C46 C41 C42 118.4(4)
C46 C41 C39 118.8(4)
C42 C41 C39 122.5(4)
C43 C42 C41 120.8(4)
C43 C42 H42 119.6
C41 C42 H42 119.6
C42 C43 C44 121.0(5)
C42 C43 H43 119.5
C44 C43 H43 119.5
C43 C44 C45 118.3(5)
C43 C44 H44 120.8
C45 C44 H44 120.8
C46 C45 C44 120.4(5)
C46 C45 H45 119.8
C44 C45 H45 119.8
C45 C46 C41 121.1(4)
C45 C46 H46 119.4
C41 C46 H46 119.4
N2 C47 C49 109.5(3)
N2 C47 C48 109.9(4)
C49 C47 C48 116.0(4)
N2 C47 H47 105(3)
C49 C47 H47 107(3)
C48 C47 H47 109(3)
C47 C48 H48A 109.5
C47 C48 H48B 109.5
H48A C48 H48B 109.5
C47 C48 H48C 109.5
H48A C48 H48C 109.5
H48B C48 H48C 109.5
C50 C49 C54 118.6(4)
C50 C49 C47 119.4(4)
C54 C49 C47 122.0(4)
C51 C50 C49 120.7(4)
C51 C50 H50 119.6
C49 C50 H50 119.6
C52 C51 C50 120.0(5)
C52 C51 H51 120.0
C50 C51 H51 120.0
C53 C52 C51 120.0(5)
C53 C52 H52 120.0
C51 C52 H52 120.0
C52 C53 C54 120.9(5)
C52 C53 H53 119.5
C54 C53 H53 119.5
C53 C54 C49 119.7(5)
C53 C54 H54 120.2
C49 C54 H54 120.2

loop_
_geom_bond_atom_site_label_1
_geom_bond_atom_site_label_2
_geom_bond_distance
O1 C4 1.220(5)
O2 C9 1.214(5)
O3 C9 1.340(5)
O3 C10 1.448(6)
O4 C11 1.238(5)
N1 C11 1.342(5)
N1 C20 1.492(5)
N1 C12 1.495(5)
C1 C2 1.502(6)
C1 C11 1.528(6)
C1 C6 1.552(6)
C1 H1 0.93(5)
C2 C3 1.328(6)
C2 H2 0.9500
C3 C4 1.496(6)
C3 C7 1.497(6)
C4 C5 1.503(6)
C5 C8 1.525(6)
C5 C6 1.539(6)
C5 H5 1.0000
C6 C9 1.504(6)
C6 H6 1.0000
C7 H7A 0.9800
C7 H7B 0.9800
C7 H7C 0.9800
C8 H8A 0.9800
C8 H8B 0.9800
C8 H8C 0.9800
C10 H10A 0.9800
C10 H10B 0.9800
C10 H10C 0.9800
C12 C13 1.522(6)
C12 C14 1.523(6)
C12 H12 1.0000
C13 H13A 0.9800
C13 H13B 0.9800
C13 H13C 0.9800
C14 C15 1.384(7)
C14 C19 1.400(7)
C15 C16 1.395(7)
C15 H15 0.9500
C16 C17 1.378(9)
C16 H16 0.9500
C17 C18 1.382(8)
C17 H17 0.9500
C18 C19 1.373(7)
C18 H18 0.9500
C19 H19 0.9500
C20 C22 1.509(6)
C20 C21 1.516(6)
C20 H20 1.06(5)
C21 H21A 0.9800
C21 H21B 0.9800
C21 H21C 0.9800
C22 C23 1.385(6)
C22 C27 1.398(6)
C23 C24 1.391(6)
C23 H23 0.9500
C24 C25 1.365(7)
C24 H24 0.9500
C25 C26 1.395(7)
C25 H25 0.9500
C26 C27 1.377(6)
C26 H26 0.9500
C27 H27 0.9500
O5 C31 1.220(5)
O6 C36 1.203(5)
O7 C36 1.343(5)
O7 C37 1.442(5)
O8 C38 1.231(5)
N2 C38 1.346(5)
N2 C47 1.492(5)
N2 C39 1.502(5)
C28 C29 1.514(6)
C28 C38 1.538(6)
C28 C33 1.548(6)
C28 H28 0.98(5)
C29 C30 1.323(6)
C29 H29 0.9500
C30 C31 1.491(6)
C30 C34 1.503(6)
C31 C32 1.515(6)
C32 C35 1.511(6)
C32 C33 1.541(5)
C32 H32 1.0000
C33 C36 1.508(6)
C33 H33 1.0000
C34 H34A 0.9800
C34 H34B 0.9800
C34 H34C 0.9800
C35 H35A 0.9800
C35 H35B 0.9800
C35 H35C 0.9800
C37 H37A 0.9800
C37 H37B 0.9800
C37 H37C 0.9800
C39 C40 1.517(6)
C39 C41 1.525(6)
C39 H39 1.0000
C40 H40A 0.9800
C40 H40B 0.9800
C40 H40C 0.9800
C41 C46 1.388(6)
C41 C42 1.392(6)
C42 C43 1.374(7)
C42 H42 0.9500
C43 C44 1.393(7)
C43 H43 0.9500
C44 C45 1.398(7)
C44 H44 0.9500
C45 C46 1.378(7)
C45 H45 0.9500
C46 H46 0.9500
C47 C49 1.518(6)
C47 C48 1.525(6)
C47 H47 0.99(5)
C48 H48A 0.9800
C48 H48B 0.9800
C48 H48C 0.9800
C49 C50 1.389(6)
C49 C54 1.398(6)
C50 C51 1.389(6)
C50 H50 0.9500
C51 C52 1.378(8)
C51 H51 0.9500
C52 C53 1.362(8)
C52 H52 0.9500
C53 C54 1.397(7)
C53 H53 0.9500
C54 H54 0.9500

loop_
_geom_torsion_atom_site_label_1
_geom_torsion_atom_site_label_2
_geom_torsion_atom_site_label_3
_geom_torsion_atom_site_label_4
_geom_torsion
C11 C1 C2 C3 143.7(4)
C6 C1 C2 C3 20.4(6)
C1 C2 C3 C4 -2.4(7)
C1 C2 C3 C7 177.4(4)
C2 C3 C4 O1 -173.7(4)
C7 C3 C4 O1 6.4(6)
C2 C3 C4 C5 11.4(6)
C7 C3 C4 C5 -168.5(4)
O1 C4 C5 C8 18.5(6)
C3 C4 C5 C8 -166.7(4)
O1 C4 C5 C6 147.3(4)
C3 C4 C5 C6 -37.9(5)
C4 C5 C6 C9 -68.3(4)
C8 C5 C6 C9 60.6(5)
C4 C5 C6 C1 54.4(5)
C8 C5 C6 C1 -176.7(4)
C2 C1 C6 C9 77.9(4)
C11 C1 C6 C9 -44.1(5)
C2 C1 C6 C5 -45.2(5)
C11 C1 C6 C5 -167.2(4)
C10 O3 C9 O2 7.7(6)
C10 O3 C9 C6 -172.9(3)
C5 C6 C9 O2 33.4(5)
C1 C6 C9 O2 -89.2(5)
C5 C6 C9 O3 -145.9(3)
C1 C6 C9 O3 91.5(4)
C20 N1 C11 O4 175.4(4)
C12 N1 C11 O4 8.6(6)
C20 N1 C11 C1 -5.0(6)
C12 N1 C11 C1 -171.8(4)
C2 C1 C11 O4 -39.6(5)
C6 C1 C11 O4 84.3(5)
C2 C1 C11 N1 140.8(4)
C6 C1 C11 N1 -95.3(5)
C11 N1 C12 C13 58.2(5)
C20 N1 C12 C13 -109.6(4)
C11 N1 C12 C14 -73.2(5)
C20 N1 C12 C14 119.1(4)
N1 C12 C14 C15 -101.6(5)
C13 C12 C14 C15 127.6(4)
N1 C12 C14 C19 84.6(5)
C13 C12 C14 C19 -46.2(5)
C19 C14 C15 C16 -1.2(7)
C12 C14 C15 C16 -175.3(4)
C14 C15 C16 C17 0.6(7)
C15 C16 C17 C18 0.1(8)
C16 C17 C18 C19 -0.1(8)
C17 C18 C19 C14 -0.5(8)
C15 C14 C19 C18 1.2(7)
C12 C14 C19 C18 175.0(4)
C11 N1 C20 C22 136.2(4)
C12 N1 C20 C22 -56.4(5)
C11 N1 C20 C21 -95.6(5)
C12 N1 C20 C21 71.8(4)
N1 C20 C22 C23 129.8(4)
C21 C20 C22 C23 4.7(6)
N1 C20 C22 C27 -52.1(5)
C21 C20 C22 C27 -177.2(4)
C27 C22 C23 C24 0.6(6)
C20 C22 C23 C24 178.7(4)
C22 C23 C24 C25 -0.5(7)
C23 C24 C25 C26 0.0(7)
C24 C25 C26 C27 0.2(7)
C25 C26 C27 C22 0.0(6)
C23 C22 C27 C26 -0.4(6)
C20 C22 C27 C26 -178.5(4)
C38 C28 C29 C30 139.4(4)
C33 C28 C29 C30 17.2(6)
C28 C29 C30 C31 -1.0(7)
C28 C29 C30 C34 179.7(4)
C29 C30 C31 O5 -171.2(4)
C34 C30 C31 O5 8.2(6)
C29 C30 C31 C32 13.9(6)
C34 C30 C31 C32 -166.7(4)
O5 C31 C32 C35 14.6(6)
C30 C31 C32 C35 -170.5(4)
O5 C31 C32 C33 143.1(4)
C30 C31 C32 C33 -42.0(5)
C35 C32 C33 C36 62.3(5)
C31 C32 C33 C36 -66.5(4)
C35 C32 C33 C28 -174.5(4)
C31 C32 C33 C28 56.7(4)
C29 C28 C33 C36 79.0(4)
C38 C28 C33 C36 -40.2(5)
C29 C28 C33 C32 -44.2(5)
C38 C28 C33 C32 -163.5(3)
C37 O7 C36 O6 8.8(6)
C37 O7 C36 C33 -172.8(4)
C32 C33 C36 O6 31.1(5)
C28 C33 C36 O6 -91.7(5)
C32 C33 C36 O7 -147.3(3)
C28 C33 C36 O7 89.9(4)
C47 N2 C38 O8 179.3(4)
C39 N2 C38 O8 8.6(6)
C47 N2 C38 C28 -0.9(6)
C39 N2 C38 C28 -171.6(4)
C29 C28 C38 O8 -38.8(5)
C33 C28 C38 O8 83.7(5)
C29 C28 C38 N2 141.4(4)
C33 C28 C38 N2 -96.1(5)
C38 N2 C39 C40 61.5(5)
C47 N2 C39 C40 -109.9(4)
C38 N2 C39 C41 -68.4(5)
C47 N2 C39 C41 120.2(4)
N2 C39 C41 C46 -91.4(5)
C40 C39 C41 C46 140.6(4)
N2 C39 C41 C42 94.6(5)
C40 C39 C41 C42 -33.5(6)
C46 C41 C42 C43 1.2(7)
C39 C41 C42 C43 175.3(4)
C41 C42 C43 C44 0.6(7)
C42 C43 C44 C45 -1.5(7)
C43 C44 C45 C46 0.6(7)
C44 C45 C46 C41 1.3(7)
C42 C41 C46 C45 -2.2(7)
C39 C41 C46 C45 -176.5(4)
C38 N2 C47 C49 129.4(4)
C39 N2 C47 C49 -59.7(5)
C38 N2 C47 C48 -102.1(5)
C39 N2 C47 C48 68.8(4)
N2 C47 C49 C50 -56.3(5)
C48 C47 C49 C50 178.7(4)
N2 C47 C49 C54 123.0(4)
C48 C47 C49 C54 -2.0(6)
C54 C49 C50 C51 -2.0(6)
C47 C49 C50 C51 177.3(4)
C49 C50 C51 C52 -0.7(7)
C50 C51 C52 C53 2.8(8)
C51 C52 C53 C54 -2.2(8)
C52 C53 C54 C49 -0.6(7)
C50 C49 C54 C53 2.6(6)
C47 C49 C54 C53 -176.6(4)
